data_4318810
loop_
_publ_author_name
'Joaqu\'in Sanchiz'
'Pedro Esparza'
'Diego Villagra'
'Sixto Dom\'inguez'
'Alfredo Mederos'
'Felipe Brito'
'Lorena Araujo'
'Agustin S\'anchez'
'Juan Manuel Arrieta'

_publ_section_title
;
 Holo- and Hemidirected Lead(II) in the Polymeric
 [Pb4(\m-3,4-TDTA)2(H2O)2].4H2O Complex. N,N,N',N'-Tetraacetate Ligands
 Derived fromo-Phenylenediamines as Sequestering Agents for Lead(II)
;
_journal_name_full 'Inorganic Chemistry'
_journal_page_first 6048
_journal_page_last 6055
_journal_paper_doi 10.1021/ic0201304
_journal_volume 41
_journal_year 2002
_chemical_formula_sum 'C15 H20 N2 O11 Pb2'
_chemical_formula_weight 818.73
_chemical_name_systematic
;
 ?
;
_space_group_IT_number 2
_symmetry_cell_setting triclinic
_symmetry_space_group_name_Hall '-P 1'
_symmetry_space_group_name_H-M 'P -1'
_atom_sites_solution_hydrogens geom
_atom_sites_solution_primary direct
_atom_sites_solution_secondary difmap
_audit_creation_method SHELXL-97
_cell_angle_alpha 74.410(10)
_cell_angle_beta 75.26(2)
_cell_angle_gamma 69.61(2)
_cell_formula_units_Z 2
_cell_length_a 8.911(3)
_cell_length_b 9.601(2)
_cell_length_c 13.052(2)
_cell_measurement_reflns_used 25
_cell_measurement_temperature 293(2)
_cell_measurement_theta_max 25.
_cell_measurement_theta_min 5.
_cell_volume 992.1(4)
_computing_cell_refinement cad4
_computing_data_collection cad4
_computing_data_reduction xtal
_computing_molecular_graphics ortep
_computing_structure_refinement 'SHELXL-97 (Sheldrick, 1997)'
_computing_structure_solution 'SHELXS-97 (Sheldrick, 1990)'
_diffrn_ambient_temperature 293(2)
_diffrn_measured_fraction_theta_full 0.999
_diffrn_measured_fraction_theta_max 0.999
_diffrn_measurement_device_type Cad4
_diffrn_measurement_method 'omega/2theta scans (0.8+0.35tg(theta))'
_diffrn_radiation_monochromator graphite
_diffrn_radiation_source 'fine-focus sealed tube'
_diffrn_radiation_type MoK\a
_diffrn_radiation_wavelength 0.71073
_diffrn_reflns_av_R_equivalents 0.0540
_diffrn_reflns_av_sigmaI/netI 0.0525
_diffrn_reflns_limit_h_max 12
_diffrn_reflns_limit_h_min -12
_diffrn_reflns_limit_k_max 13
_diffrn_reflns_limit_k_min -13
_diffrn_reflns_limit_l_max 18
_diffrn_reflns_limit_l_min -18
_diffrn_reflns_number 12301
_diffrn_reflns_theta_full 29.99
_diffrn_reflns_theta_max 29.99
_diffrn_reflns_theta_min 1.65
_diffrn_standards_decay_% 0
_diffrn_standards_interval_time '1 hour'
_diffrn_standards_number 3
_exptl_absorpt_coefficient_mu 17.011
_exptl_absorpt_correction_type none
_exptl_crystal_colour Colourless
_exptl_crystal_density_diffrn 2.734
_exptl_crystal_density_method 'not measured'
_exptl_crystal_description 'Prismatic Triangular'
_exptl_crystal_F_000 748
_exptl_crystal_size_max 0.8
_exptl_crystal_size_mid 0.6
_exptl_crystal_size_min 0.2mm
_refine_diff_density_max 2.602
_refine_diff_density_min -2.119
_refine_diff_density_rms 0.217
_refine_ls_extinction_method none
_refine_ls_goodness_of_fit_ref 1.052
_refine_ls_hydrogen_treatment mixed
_refine_ls_matrix_type full
_refine_ls_number_parameters 272
_refine_ls_number_reflns 5781
_refine_ls_number_restraints 0
_refine_ls_restrained_S_all 1.052
_refine_ls_R_factor_all 0.0400
_refine_ls_R_factor_gt 0.0319
_refine_ls_shift/su_max 0.134
_refine_ls_shift/su_mean 0.010
_refine_ls_structure_factor_coef Fsqd
_refine_ls_weighting_details 'w=1/[\s^2^(Fo^2^)+(0.0344P)^2^+1.8955P] where P=(Fo^2^+2Fc^2^)/3'
_refine_ls_weighting_scheme calc
_refine_ls_wR_factor_gt 0.0803
_refine_ls_wR_factor_ref 0.0839
_reflns_number_gt 4912
_reflns_number_total 5781
_reflns_threshold_expression >2sigma(I)
_cod_data_source_file ic0201304.cif
_cod_data_source_block plomo
_cod_depositor_comments
;
The following automatic conversions were performed:

'_symmetry_cell_setting' value 'Triclinic' changed to 'triclinic'
according to the built-in table from CIF Core dictionary named
'cif_core.dic' version 2.4.1 from
2010-06-29.

'_exptl_absorpt_correction_type' value 'None' changed to
'none' according to the built-in table from CIF Core dictionary named
'cif_core.dic' version 2.4.1 from 2010-06-29.

Automatic conversion script
Id: cif_fix_values 1646 2011-03-28 12:23:43Z adriana 

The following automatic conversions were performed:

'_refine_ls_weighting_scheme' value 'calc
w=1/[\s^2^(Fo^2^)+(0.0344P)^2^+1.8955P] where P=(Fo^2^+2Fc^2^)/3' was
changed to 'calc'. New tag '_refine_ls_weighting_details' was
created. The value of the new tag was set to
'w=1/[\s^2^(Fo^2^)+(0.0344P)^2^+1.8955P] where P=(Fo^2^+2Fc^2^)/3'.

Automatic conversion script
Id: cif_fix_values 3143 2015-03-26 13:38:13Z robertas 
;
_cod_original_formula_sum ' C15 H20 N2 O11 Pb2'
_cod_database_code 4318810

loop_
_symmetry_equiv_pos_as_xyz
'x, y, z'
'-x, -y, -z'

loop_
_atom_site_label
_atom_site_type_symbol
_atom_site_fract_x
_atom_site_fract_y
_atom_site_fract_z
_atom_site_U_iso_or_equiv
_atom_site_adp_type
_atom_site_occupancy
_atom_site_calc_flag
_atom_site_refinement_flags
_atom_site_disorder_assembly
_atom_site_disorder_group
Pb1 Pb 0.11875(2) 0.59649(2) 0.365584(15) 0.02909(6) Uani 1 d . . .
C1 C 0.7163(8) 0.8431(9) -0.0603(6) 0.0517(17) Uani 1 d . . .
H1A H 0.7809 0.8344 -0.0089 0.053(6) Uiso 1 calc R . .
H1B H 0.6815 0.9468 -0.0970 0.053(6) Uiso 1 calc R . .
H1C H 0.7800 0.7806 -0.1119 0.053(6) Uiso 1 calc R . .
C2 C 0.5704(7) 0.7922(7) -0.0026(5) 0.0379(12) Uani 1 d . . .
C3 C 0.5400(6) 0.7488(6) 0.1095(5) 0.0318(10) Uani 1 d . . .
H3 H 0.6153 0.7462 0.1484 0.053(6) Uiso 1 calc R . .
C4 C 0.4008(6) 0.7093(5) 0.1652(4) 0.0238(8) Uani 1 d . . .
C5 C 0.2874(6) 0.7119(6) 0.1068(4) 0.0269(9) Uani 1 d . . .
C6 C 0.3203(7) 0.7538(7) -0.0061(4) 0.0367(12) Uani 1 d . . .
H6 H 0.2471 0.7545 -0.0460 0.053(6) Uiso 1 calc R . .
C7 C 0.4586(8) 0.7942(8) -0.0598(5) 0.0405(13) Uani 1 d . . .
H7 H 0.4766 0.8229 -0.1347 0.053(6) Uiso 1 calc R . .
N1 N 0.3763(5) 0.6682(5) 0.2822(3) 0.0237(7) Uani 1 d . . .
C8 C 0.3730(7) 0.7964(6) 0.3278(4) 0.0312(10) Uani 1 d . . .
H8A H 0.3181 0.8912 0.2845 0.053(6) Uiso 1 calc R . .
H8B H 0.4839 0.7955 0.3225 0.053(6) Uiso 1 calc R . .
C9 C 0.2882(8) 0.7901(7) 0.4448(5) 0.0359(11) Uani 1 d . . .
O1 O 0.2404(6) 0.6787(5) 0.4961(4) 0.0421(10) Uani 1 d . . .
O2 O 0.2742(8) 0.9007(6) 0.4850(4) 0.0587(14) Uani 1 d . . .
C10 C 0.5047(6) 0.5280(6) 0.3186(5) 0.0306(10) Uani 1 d . . .
H10A H 0.5003 0.5157 0.3954 0.053(6) Uiso 1 calc R . .
H10B H 0.6104 0.5386 0.2813 0.053(6) Uiso 1 calc R . .
C11 C 0.4866(6) 0.3885(6) 0.2975(4) 0.0296(10) Uani 1 d . . .
O3 O 0.3485(5) 0.3915(5) 0.2902(4) 0.0362(8) Uani 1 d . . .
O4 O 0.6111(5) 0.2763(5) 0.2903(4) 0.0447(11) Uani 1 d . . .
N2 N 0.1352(5) 0.6786(5) 0.1603(3) 0.0236(7) Uani 1 d . . .
C12 C -0.0053(6) 0.8186(6) 0.1446(5) 0.0288(10) Uani 1 d . . .
H12A H -0.1050 0.7907 0.1629 0.053(6) Uiso 1 calc R . .
H12B H 0.0071 0.8684 0.0691 0.053(6) Uiso 1 calc R . .
C13 C -0.0190(6) 0.9293(6) 0.2140(5) 0.0309(10) Uani 1 d . . .
O5 O 0.0237(6) 0.8782(5) 0.3039(4) 0.0403(9) Uani 1 d . . .
O6 O -0.0721(6) 1.0656(5) 0.1771(4) 0.0460(11) Uani 1 d . . .
C14 C 0.1158(6) 0.5591(6) 0.1171(4) 0.0300(10) Uani 1 d . . .
H14A H 0.2193 0.4805 0.1086 0.053(6) Uiso 1 calc R . .
H14B H 0.0863 0.6027 0.0461 0.053(6) Uiso 1 calc R . .
C15 C -0.0121(7) 0.4879(6) 0.1890(5) 0.0323(11) Uani 1 d . . .
O7 O -0.0674(6) 0.5095(6) 0.2839(4) 0.0454(11) Uani 1 d . . .
O8 O -0.0526(6) 0.4015(6) 0.1510(4) 0.0509(12) Uani 1 d . . .
Pb2 Pb -0.10737(2) 1.21033(2) 0.318057(16) 0.03023(6) Uani 1 d . . .
O1W O 0.2677(10) 0.3447(9) 0.5402(6) 0.091(2) Uani 1 d . . .
O2W O 0.1885(8) 1.1725(7) 0.3491(7) 0.081(2) Uani 1 d . . .
O3W O 0.3990(11) 0.0370(10) 0.6179(10) 0.122(4) Uani 1 d . . .

loop_
_atom_site_aniso_label
_atom_site_aniso_U_11
_atom_site_aniso_U_22
_atom_site_aniso_U_33
_atom_site_aniso_U_23
_atom_site_aniso_U_13
_atom_site_aniso_U_12
Pb1 0.02848(10) 0.03100(11) 0.02608(10) -0.00451(8) -0.00189(7) -0.00982(8)
C1 0.041(3) 0.061(4) 0.047(4) -0.011(3) 0.011(3) -0.022(3)
C2 0.031(3) 0.035(3) 0.042(3) -0.010(2) 0.007(2) -0.011(2)
C3 0.027(2) 0.033(3) 0.035(3) -0.006(2) -0.0028(19) -0.0101(19)
C4 0.025(2) 0.023(2) 0.023(2) -0.0049(17) -0.0049(16) -0.0052(16)
C5 0.029(2) 0.027(2) 0.026(2) -0.0064(19) -0.0037(17) -0.0098(18)
C6 0.042(3) 0.046(3) 0.023(2) -0.003(2) -0.007(2) -0.016(2)
C7 0.051(3) 0.045(3) 0.023(2) -0.005(2) 0.003(2) -0.018(3)
N1 0.0279(18) 0.0222(18) 0.0223(18) -0.0032(15) -0.0069(14) -0.0084(15)
C8 0.044(3) 0.029(3) 0.026(2) -0.006(2) -0.008(2) -0.016(2)
C9 0.052(3) 0.031(3) 0.027(3) -0.004(2) -0.008(2) -0.016(2)
O1 0.058(3) 0.041(2) 0.030(2) -0.0069(18) -0.0036(18) -0.022(2)
O2 0.105(5) 0.047(3) 0.033(2) -0.014(2) -0.006(3) -0.034(3)
C10 0.026(2) 0.026(2) 0.040(3) -0.005(2) -0.014(2) -0.0038(18)
C11 0.032(2) 0.027(2) 0.026(2) -0.0019(19) -0.0087(18) -0.0049(19)
O3 0.0333(19) 0.032(2) 0.046(2) -0.0064(17) -0.0101(16) -0.0112(15)
O4 0.033(2) 0.039(2) 0.063(3) -0.018(2) -0.014(2) -0.0005(17)
N2 0.0230(17) 0.0214(18) 0.0256(19) -0.0074(15) -0.0044(14) -0.0038(14)
C12 0.029(2) 0.023(2) 0.036(3) -0.010(2) -0.0135(19) -0.0011(17)
C13 0.026(2) 0.026(2) 0.039(3) -0.009(2) -0.009(2) -0.0027(18)
O5 0.047(2) 0.037(2) 0.034(2) -0.0131(18) -0.0118(17) -0.0013(18)
O6 0.058(3) 0.028(2) 0.052(3) -0.014(2) -0.023(2) 0.0005(19)
C14 0.035(2) 0.028(2) 0.031(3) -0.010(2) -0.0053(19) -0.012(2)
C15 0.034(2) 0.029(3) 0.037(3) -0.008(2) -0.006(2) -0.012(2)
O7 0.046(2) 0.057(3) 0.041(2) -0.017(2) 0.0061(19) -0.029(2)
O8 0.059(3) 0.057(3) 0.053(3) -0.019(2) -0.007(2) -0.035(2)
Pb2 0.02869(10) 0.03252(12) 0.02992(11) -0.01068(8) -0.00336(7) -0.00771(8)
O1W 0.102(6) 0.086(5) 0.063(4) -0.026(4) -0.026(4) 0.013(4)
O2W 0.064(4) 0.055(4) 0.131(6) 0.018(4) -0.053(4) -0.028(3)
O3W 0.089(6) 0.082(6) 0.214(12) -0.033(7) -0.042(7) -0.036(5)

loop_
_atom_type_symbol
_atom_type_description
_atom_type_scat_dispersion_real
_atom_type_scat_dispersion_imag
_atom_type_scat_source
C C 0.0033 0.0016 'International Tables Vol C Tables 4.2.6.8 and 6.1.1.4'
H H 0.0000 0.0000 'International Tables Vol C Tables 4.2.6.8 and 6.1.1.4'
N N 0.0061 0.0033 'International Tables Vol C Tables 4.2.6.8 and 6.1.1.4'
O O 0.0106 0.0060 'International Tables Vol C Tables 4.2.6.8 and 6.1.1.4'
Pb Pb -3.3944 10.1111 'International Tables Vol C Tables 4.2.6.8 and 6.1.1.4'

loop_
_geom_angle_atom_site_label_1
_geom_angle_atom_site_label_2
_geom_angle_atom_site_label_3
_geom_angle
_geom_angle_site_symmetry_1
_geom_angle_site_symmetry_3
_geom_angle_publ_flag
O5 Pb1 O3 132.86(15) . . ?
O5 Pb1 N1 75.52(15) . . ?
O3 Pb1 N1 65.77(13) . . ?
O5 Pb1 N2 67.06(13) . . ?
O3 Pb1 N2 75.32(13) . . ?
N1 Pb1 N2 70.76(13) . . ?
O5 Pb1 O7 101.72(16) . . ?
O3 Pb1 O7 85.78(14) . . ?
N1 Pb1 O7 131.58(13) . . ?
N2 Pb1 O7 64.32(14) . . ?
O5 Pb1 O1 80.29(14) . . ?
O3 Pb1 O1 104.81(14) . . ?
N1 Pb1 O1 64.63(14) . . ?
N2 Pb1 O1 129.80(14) . . ?
O7 Pb1 O1 163.76(14) . . ?
C7 C2 C3 118.5(5) . . ?
C7 C2 C1 120.2(6) . . ?
C3 C2 C1 121.2(6) . . ?
C2 C3 C4 122.3(5) . . ?
C3 C4 C5 119.1(5) . . ?
C3 C4 N1 119.0(4) . . ?
C5 C4 N1 121.9(4) . . ?
C4 C5 C6 118.2(5) . . ?
C4 C5 N2 121.9(4) . . ?
C6 C5 N2 119.9(4) . . ?
C7 C6 C5 121.8(5) . . ?
C6 C7 C2 120.3(5) . . ?
C4 N1 C10 110.9(4) . . ?
C4 N1 C8 109.9(4) . . ?
C10 N1 C8 110.9(4) . . ?
C4 N1 Pb1 113.4(3) . . ?
C10 N1 Pb1 102.7(3) . . ?
C8 N1 Pb1 108.8(3) . . ?
N1 C8 C9 113.5(4) . . ?
O1 C9 O2 123.9(6) . . ?
O1 C9 C8 120.3(5) . . ?
O2 C9 C8 115.8(5) . . ?
C9 O1 Pb1 108.3(4) . . ?
C9 O1 Pb2 95.1(4) . 2_576 ?
Pb1 O1 Pb2 133.04(19) . 2_576 ?
C9 O2 Pb2 93.3(4) . 2_576 ?
N1 C10 C11 112.6(4) . . ?
O3 C11 O4 124.5(5) . . ?
O3 C11 C10 117.9(5) . . ?
O4 C11 C10 117.6(5) . . ?
C11 O3 Pb1 115.0(3) . . ?
C11 O4 Pb2 135.5(4) . 1_645 ?
C5 N2 C14 110.7(4) . . ?
C5 N2 C12 110.1(4) . . ?
C14 N2 C12 109.6(4) . . ?
C5 N2 Pb1 111.7(3) . . ?
C14 N2 Pb1 109.7(3) . . ?
C12 N2 Pb1 104.9(3) . . ?
N2 C12 C13 112.2(4) . . ?
O6 C13 O5 123.5(5) . . ?
O6 C13 C12 117.5(5) . . ?
O5 C13 C12 119.0(5) . . ?
C13 O5 Pb1 118.0(4) . . ?
C13 O6 Pb2 108.9(4) . . ?
N2 C14 C15 113.2(4) . . ?
O7 C15 O8 122.4(6) . . ?
O7 C15 C14 120.5(5) . . ?
O8 C15 C14 117.0(5) . . ?
C15 O7 Pb1 114.7(4) . . ?
C15 O8 Pb2 101.1(4) . 1_545 ?
O4 Pb2 O6 78.23(15) 1_465 . ?
O4 Pb2 O8 89.73(17) 1_465 1_565 ?
O6 Pb2 O8 80.00(16) . 1_565 ?
O4 Pb2 O2W 173.38(17) 1_465 . ?
O6 Pb2 O2W 106.7(2) . . ?
O8 Pb2 O2W 86.90(19) 1_565 . ?
O4 Pb2 O1 86.18(15) 1_465 2_576 ?
O6 Pb2 O1 158.08(16) . 2_576 ?
O8 Pb2 O1 115.56(15) 1_565 2_576 ?
O2W Pb2 O1 90.1(2) . 2_576 ?
O4 Pb2 O2 74.98(18) 1_465 2_576 ?
O6 Pb2 O2 112.61(16) . 2_576 ?
O8 Pb2 O2 156.99(18) 1_565 2_576 ?
O2W Pb2 O2 106.4(2) . 2_576 ?
O1 Pb2 O2 47.55(14) 2_576 2_576 ?

loop_
_geom_bond_atom_site_label_1
_geom_bond_atom_site_label_2
_geom_bond_distance
_geom_bond_site_symmetry_2
_geom_bond_publ_flag
Pb1 O5 2.502(5) . ?
Pb1 O3 2.498(4) . ?
Pb1 N1 2.520(4) . ?
Pb1 N2 2.562(4) . ?
Pb1 O7 2.633(4) . ?
Pb1 O1 2.638(4) . ?
C1 C2 1.498(9) . ?
C2 C7 1.381(9) . ?
C2 C3 1.391(8) . ?
C3 C4 1.390(7) . ?
C4 C5 1.404(6) . ?
C4 N1 1.450(6) . ?
C5 C6 1.400(7) . ?
C5 N2 1.459(6) . ?
C6 C7 1.381(9) . ?
N1 C10 1.485(6) . ?
N1 C8 1.494(6) . ?
C8 C9 1.517(8) . ?
C9 O1 1.249(7) . ?
C9 O2 1.261(7) . ?
O1 Pb2 2.733(4) 2_576 ?
O2 Pb2 2.764(6) 2_576 ?
C10 C11 1.506(7) . ?
C11 O3 1.248(6) . ?
C11 O4 1.252(6) . ?
O4 Pb2 2.461(4) 1_645 ?
N2 C14 1.484(6) . ?
N2 C12 1.492(6) . ?
C12 C13 1.528(7) . ?
C13 O6 1.230(7) . ?
C13 O5 1.245(7) . ?
O6 Pb2 2.488(4) . ?
C14 C15 1.517(8) . ?
C15 O7 1.255(7) . ?
C15 O8 1.259(6) . ?
O8 Pb2 2.509(6) 1_545 ?
Pb2 O4 2.461(4) 1_465 ?
Pb2 O8 2.509(6) 1_565 ?
Pb2 O2W 2.654(6) . ?
Pb2 O1 2.733(4) 2_576 ?
Pb2 O2 2.764(6) 2_576 ?
